data_4324982
loop_
_publ_author_name
'Matthew R. MacDonald'
'Joseph W. Ziller'
'William J. Evans'

_publ_contact_author
; 
Professor William J. Evans
Department of Chemistry
1102 Natural Sciences II
University of California, Irvine
Irvine, CA 92697-2025
;
_publ_contact_author_email wevans@uci.edu
_publ_contact_author_fax '1  949 824 2210'
_publ_contact_author_phone '1  949 824 5174'
_publ_section_title
;
 Coordination and Reductive Chemistry of Tetraphenylborate Complexes of
 Trivalent Rare Earth Metallocene Cations, [(C5Me5)2Ln][(\m-Ph)2BPh2]
;
_journal_name_full 'Inorganic Chemistry'
_journal_page_first 4092
_journal_page_last 4106
_journal_paper_doi 10.1021/ic2000409
_journal_volume 50
_journal_year 2011
_chemical_formula_sum 'C70 H70 B O2 Y'
_chemical_formula_weight 1042.98
_chemical_name_systematic
; 
 ? 
;
_space_group_IT_number 14
_symmetry_cell_setting monoclinic
_symmetry_space_group_name_Hall '-P 2ybc'
_symmetry_space_group_name_H-M 'P 1 21/c 1'
_atom_sites_solution_hydrogens geom
_atom_sites_solution_primary direct
_atom_sites_solution_secondary difmap
_audit_creation_method SHELXTL
_cell_angle_alpha 90.00
_cell_angle_beta 92.5507(7)
_cell_angle_gamma 90.00
_cell_formula_units_Z 4
_cell_length_a 10.9624(5)
_cell_length_b 14.7189(7)
_cell_length_c 34.3027(17)
_cell_measurement_reflns_used 9920
_cell_measurement_temperature 143(2)
_cell_measurement_theta_max 27.81
_cell_measurement_theta_min 2.16
_cell_volume 5529.4(5)
_computing_cell_refinement 'Bruker SMART'
_computing_data_collection 'Bruker SMART'
_computing_data_reduction 'Bruker SAINT'
_computing_molecular_graphics 'Bruker SHELXTL'
_computing_publication_material 'Bruker SHELXTL'
_computing_structure_refinement 'SHELXL-97 (Sheldrick, 2008)'
_computing_structure_solution 'SHELXS-97 (Sheldrick, 2008)'
_diffrn_ambient_temperature 143(2)
_diffrn_measured_fraction_theta_full 1.000
_diffrn_measured_fraction_theta_max 0.945
_diffrn_measurement_device_type 'CCD area detector'
_diffrn_measurement_method 'phi and omega scans'
_diffrn_radiation_monochromator graphite
_diffrn_radiation_source 'fine-focus sealed tube'
_diffrn_radiation_type MoK\a
_diffrn_radiation_wavelength 0.71073
_diffrn_reflns_av_R_equivalents 0.0532
_diffrn_reflns_av_sigmaI/netI 0.0597
_diffrn_reflns_limit_h_max 14
_diffrn_reflns_limit_h_min -13
_diffrn_reflns_limit_k_max 18
_diffrn_reflns_limit_k_min -19
_diffrn_reflns_limit_l_max 43
_diffrn_reflns_limit_l_min -45
_diffrn_reflns_number 47445
_diffrn_reflns_theta_full 25.50
_diffrn_reflns_theta_max 28.27
_diffrn_reflns_theta_min 1.51
_exptl_absorpt_coefficient_mu 1.101
_exptl_absorpt_correction_T_max 0.9450
_exptl_absorpt_correction_T_min 0.7620
_exptl_absorpt_correction_type numerical
_exptl_absorpt_process_details 'Bruker SADABS'
_exptl_crystal_colour red
_exptl_crystal_density_diffrn 1.253
_exptl_crystal_density_meas ?
_exptl_crystal_description prism
_exptl_crystal_F_000 2200
_exptl_crystal_size_max 0.26
_exptl_crystal_size_mid 0.10
_exptl_crystal_size_min 0.05
_refine_diff_density_max 0.501
_refine_diff_density_min -0.421
_refine_diff_density_rms 0.062
_refine_ls_extinction_method none
_refine_ls_goodness_of_fit_ref 1.008
_refine_ls_hydrogen_treatment constr
_refine_ls_matrix_type full
_refine_ls_number_parameters 677
_refine_ls_number_reflns 12972
_refine_ls_number_restraints 0
_refine_ls_restrained_S_all 1.008
_refine_ls_R_factor_all 0.0714
_refine_ls_R_factor_gt 0.0413
_refine_ls_shift/su_max 0.001
_refine_ls_shift/su_mean 0.000
_refine_ls_structure_factor_coef Fsqd
_refine_ls_weighting_details 'calc w=1/[\s^2^(Fo^2^)+(0.0431P)^2^+1.3980P] where P=(Fo^2^+2Fc^2^)/3'
_refine_ls_weighting_scheme calc
_refine_ls_wR_factor_gt 0.0857
_refine_ls_wR_factor_ref 0.0956
_reflns_number_gt 9394
_reflns_number_total 12972
_reflns_threshold_expression >2sigma(I)
_cod_data_source_file ic2000409_si_002_06.cif
_cod_data_source_block mrm14
_cod_depositor_comments
;
The following automatic conversions were performed:

'_exptl_crystal_density_meas' value 'none' was changed to '?' - the
value is perceived as not measured.

Automatic conversion script
Id: cif_fix_values 3008 2015-01-20 13:52:24Z robertas 
;
_cod_database_code 4324982

loop_
_symmetry_equiv_pos_as_xyz
'x, y, z'
'-x, y+1/2, -z+1/2'
'-x, -y, -z'
'x, -y-1/2, z-1/2'

loop_
_atom_site_label
_atom_site_type_symbol
_atom_site_fract_x
_atom_site_fract_y
_atom_site_fract_z
_atom_site_U_iso_or_equiv
_atom_site_adp_type
_atom_site_occupancy
_atom_site_symmetry_multiplicity
_atom_site_calc_flag
_atom_site_refinement_flags
Y1 Y 0.496134(18) 0.162487(13) 0.131336(5) 0.01411(6) Uani 1 1 d .
O1 O 0.48028(13) 0.03073(10) 0.16502(4) 0.0219(3) Uani 1 1 d .
O2 O 0.63682(13) 0.10961(10) 0.09078(4) 0.0213(3) Uani 1 1 d .
C1 C 0.60840(19) 0.19936(15) 0.19979(6) 0.0197(5) Uani 1 1 d .
C2 C 0.52059(19) 0.26904(14) 0.19356(6) 0.0186(4) Uani 1 1 d .
C3 C 0.5573(2) 0.32279(14) 0.16165(6) 0.0204(5) Uani 1 1 d .
C4 C 0.66636(19) 0.28570(15) 0.14798(6) 0.0198(5) Uani 1 1 d .
C5 C 0.69774(19) 0.20867(15) 0.17125(6) 0.0194(5) Uani 1 1 d .
C6 C 0.6181(2) 0.13381(16) 0.23331(6) 0.0271(5) Uani 1 1 d .
H6A H 0.6812 0.1547 0.2524 0.041 Uiso 1 1 calc R
H6B H 0.6400 0.0736 0.2237 0.041 Uiso 1 1 calc R
H6C H 0.5395 0.1304 0.2458 0.041 Uiso 1 1 calc R
C7 C 0.4168(2) 0.29155(16) 0.21907(6) 0.0252(5) Uani 1 1 d .
H7A H 0.4286 0.3527 0.2299 0.038 Uiso 1 1 calc R
H7B H 0.4145 0.2473 0.2404 0.038 Uiso 1 1 calc R
H7C H 0.3397 0.2893 0.2035 0.038 Uiso 1 1 calc R
C8 C 0.5094(2) 0.41562(15) 0.15094(7) 0.0269(5) Uani 1 1 d .
H8A H 0.5619 0.4620 0.1635 0.040 Uiso 1 1 calc R
H8B H 0.4260 0.4221 0.1598 0.040 Uiso 1 1 calc R
H8C H 0.5090 0.4233 0.1226 0.040 Uiso 1 1 calc R
C9 C 0.7391(2) 0.33006(16) 0.11704(7) 0.0276(5) Uani 1 1 d .
H9A H 0.7630 0.3913 0.1255 0.041 Uiso 1 1 calc R
H9B H 0.6892 0.3338 0.0927 0.041 Uiso 1 1 calc R
H9C H 0.8124 0.2939 0.1128 0.041 Uiso 1 1 calc R
C10 C 0.8112(2) 0.15134(17) 0.16934(7) 0.0287(5) Uani 1 1 d .
H10A H 0.8636 0.1615 0.1928 0.043 Uiso 1 1 calc R
H10B H 0.8555 0.1682 0.1462 0.043 Uiso 1 1 calc R
H10C H 0.7883 0.0870 0.1677 0.043 Uiso 1 1 calc R
C11 C 0.29561(19) 0.08769(14) 0.09793(6) 0.0199(5) Uani 1 1 d .
C12 C 0.25441(18) 0.16544(15) 0.11772(6) 0.0186(4) Uani 1 1 d .
C13 C 0.30092(18) 0.24351(14) 0.09919(6) 0.0178(4) Uani 1 1 d .
C14 C 0.37064(19) 0.21404(15) 0.06787(6) 0.0192(5) Uani 1 1 d .
C15 C 0.36719(19) 0.11743(15) 0.06687(6) 0.0205(5) Uani 1 1 d .
C16 C 0.2585(2) -0.00940(16) 0.10487(7) 0.0330(6) Uani 1 1 d .
H16A H 0.1937 -0.0267 0.0857 0.050 Uiso 1 1 calc R
H16B H 0.2286 -0.0153 0.1312 0.050 Uiso 1 1 calc R
H16C H 0.3292 -0.0493 0.1022 0.050 Uiso 1 1 calc R
C17 C 0.1555(2) 0.16957(17) 0.14696(6) 0.0278(5) Uani 1 1 d .
H17A H 0.0811 0.1953 0.1345 0.042 Uiso 1 1 calc R
H17B H 0.1827 0.2079 0.1690 0.042 Uiso 1 1 calc R
H17C H 0.1385 0.1082 0.1563 0.042 Uiso 1 1 calc R
C18 C 0.2593(2) 0.33873(15) 0.10586(7) 0.0264(5) Uani 1 1 d .
H18A H 0.1783 0.3476 0.0932 0.040 Uiso 1 1 calc R
H18B H 0.3172 0.3813 0.0949 0.040 Uiso 1 1 calc R
H18C H 0.2550 0.3497 0.1339 0.040 Uiso 1 1 calc R
C19 C 0.4258(2) 0.27554(17) 0.03832(7) 0.0303(6) Uani 1 1 d .
H19A H 0.3623 0.3152 0.0267 0.046 Uiso 1 1 calc R
H19B H 0.4612 0.2387 0.0179 0.046 Uiso 1 1 calc R
H19C H 0.4898 0.3127 0.0512 0.046 Uiso 1 1 calc R
C20 C 0.4185(2) 0.05713(18) 0.03648(7) 0.0344(6) Uani 1 1 d .
H20A H 0.3541 0.0417 0.0169 0.052 Uiso 1 1 calc R
H20B H 0.4502 0.0013 0.0488 0.052 Uiso 1 1 calc R
H20C H 0.4848 0.0889 0.0239 0.052 Uiso 1 1 calc R
C21 C 0.44421(19) -0.03358(15) 0.18547(6) 0.0199(5) Uani 1 1 d .
C22 C 0.35421(19) -0.01783(15) 0.21533(6) 0.0200(5) Uani 1 1 d .
C23 C 0.3028(2) 0.06834(16) 0.21885(7) 0.0278(5) Uani 1 1 d .
H23A H 0.3243 0.1152 0.2014 0.033 Uiso 1 1 calc R
C24 C 0.2213(2) 0.08633(17) 0.24725(7) 0.0329(6) Uani 1 1 d .
H24A H 0.1862 0.1451 0.2491 0.039 Uiso 1 1 calc R
C25 C 0.1903(2) 0.01846(17) 0.27320(7) 0.0296(5) Uani 1 1 d .
H25A H 0.1333 0.0304 0.2926 0.036 Uiso 1 1 calc R
C26 C 0.2429(2) -0.06637(17) 0.27062(6) 0.0267(5) Uani 1 1 d .
H26A H 0.2232 -0.1122 0.2888 0.032 Uiso 1 1 calc R
C27 C 0.3236(2) -0.08541(16) 0.24201(6) 0.0235(5) Uani 1 1 d .
H27A H 0.3585 -0.1443 0.2404 0.028 Uiso 1 1 calc R
C28 C 0.4977(2) -0.12482(15) 0.17987(6) 0.0198(5) Uani 1 1 d .
C29 C 0.4232(2) -0.20084(15) 0.17325(6) 0.0237(5) Uani 1 1 d .
H29A H 0.3368 -0.1947 0.1726 0.028 Uiso 1 1 calc R
C30 C 0.4758(2) -0.28521(16) 0.16770(7) 0.0272(5) Uani 1 1 d .
H30A H 0.4256 -0.3366 0.1620 0.033 Uiso 1 1 calc R
C31 C 0.6015(2) -0.29458(16) 0.17047(6) 0.0264(5) Uani 1 1 d .
H31A H 0.6373 -0.3530 0.1680 0.032 Uiso 1 1 calc R
C32 C 0.6754(2) -0.21917(16) 0.17679(6) 0.0267(5) Uani 1 1 d .
H32A H 0.7617 -0.2259 0.1784 0.032 Uiso 1 1 calc R
C33 C 0.6244(2) -0.13469(15) 0.18080(6) 0.0224(5) Uani 1 1 d .
H33A H 0.6754 -0.0829 0.1842 0.027 Uiso 1 1 calc R
C34 C 0.72439(18) 0.08098(15) 0.07215(6) 0.0178(4) Uani 1 1 d .
C35 C 0.80913(19) 0.14752(14) 0.05544(6) 0.0187(5) Uani 1 1 d .
C36 C 0.7642(2) 0.21741(15) 0.03150(6) 0.0236(5) Uani 1 1 d .
H36A H 0.6794 0.2206 0.0247 0.028 Uiso 1 1 calc R
C37 C 0.8426(2) 0.28223(16) 0.01761(7) 0.0286(5) Uani 1 1 d .
H37A H 0.8123 0.3285 0.0005 0.034 Uiso 1 1 calc R
C38 C 0.9654(2) 0.27938(17) 0.02874(7) 0.0292(6) Uani 1 1 d .
H38A H 1.0187 0.3253 0.0201 0.035 Uiso 1 1 calc R
C39 C 1.0109(2) 0.21022(16) 0.05235(6) 0.0258(5) Uani 1 1 d .
H39A H 1.0954 0.2087 0.0598 0.031 Uiso 1 1 calc R
C40 C 0.9343(2) 0.14319(15) 0.06525(6) 0.0222(5) Uani 1 1 d .
H40A H 0.9663 0.0944 0.0807 0.027 Uiso 1 1 calc R
C41 C 0.74103(19) -0.01661(15) 0.06585(6) 0.0197(5) Uani 1 1 d .
C42 C 0.8258(2) -0.04781(16) 0.03968(6) 0.0253(5) Uani 1 1 d .
H42A H 0.8768 -0.0058 0.0271 0.030 Uiso 1 1 calc R
C43 C 0.8354(2) -0.13940(17) 0.03207(7) 0.0329(6) Uani 1 1 d .
H43A H 0.8933 -0.1603 0.0143 0.039 Uiso 1 1 calc R
C44 C 0.7615(2) -0.20079(17) 0.05008(7) 0.0340(6) Uani 1 1 d .
H44A H 0.7684 -0.2638 0.0446 0.041 Uiso 1 1 calc R
C45 C 0.6771(2) -0.17087(16) 0.07610(7) 0.0297(5) Uani 1 1 d .
H45A H 0.6263 -0.2134 0.0884 0.036 Uiso 1 1 calc R
C46 C 0.6668(2) -0.07927(15) 0.08410(6) 0.0244(5) Uani 1 1 d .
H46A H 0.6092 -0.0589 0.1021 0.029 Uiso 1 1 calc R
B1 B 0.0598(2) 0.63266(17) 0.12130(7) 0.0186(5) Uani 1 1 d .
C47 C -0.05852(19) 0.60853(14) 0.09192(6) 0.0183(4) Uani 1 1 d .
C48 C -0.0522(2) 0.57812(14) 0.05338(6) 0.0221(5) Uani 1 1 d .
H48A H 0.0250 0.5774 0.0419 0.027 Uiso 1 1 calc R
C49 C -0.1542(2) 0.54894(15) 0.03126(6) 0.0267(5) Uani 1 1 d .
H49A H -0.1456 0.5291 0.0052 0.032 Uiso 1 1 calc R
C50 C -0.2681(2) 0.54862(15) 0.04704(7) 0.0255(5) Uani 1 1 d .
H50A H -0.3377 0.5279 0.0321 0.031 Uiso 1 1 calc R
C51 C -0.2791(2) 0.57907(15) 0.08502(6) 0.0242(5) Uani 1 1 d .
H51A H -0.3567 0.5798 0.0963 0.029 Uiso 1 1 calc R
C52 C -0.17623(19) 0.60835(14) 0.10644(6) 0.0207(5) Uani 1 1 d .
H52A H -0.1859 0.6294 0.1323 0.025 Uiso 1 1 calc R
C53 C 0.08400(18) 0.54450(15) 0.15035(6) 0.0184(4) Uani 1 1 d .
C54 C 0.1808(2) 0.54465(15) 0.17860(6) 0.0233(5) Uani 1 1 d .
H54A H 0.2355 0.5947 0.1795 0.028 Uiso 1 1 calc R
C55 C 0.1995(2) 0.47448(16) 0.20520(6) 0.0261(5) Uani 1 1 d .
H55A H 0.2653 0.4778 0.2241 0.031 Uiso 1 1 calc R
C56 C 0.1232(2) 0.39987(16) 0.20437(6) 0.0253(5) Uani 1 1 d .
H56A H 0.1347 0.3524 0.2230 0.030 Uiso 1 1 calc R
C57 C 0.0299(2) 0.39534(16) 0.17610(7) 0.0244(5) Uani 1 1 d .
H57A H -0.0221 0.3437 0.1747 0.029 Uiso 1 1 calc R
C58 C 0.01188(19) 0.46626(15) 0.14967(6) 0.0207(5) Uani 1 1 d .
H58A H -0.0524 0.4612 0.1303 0.025 Uiso 1 1 calc R
C59 C 0.18442(19) 0.64835(14) 0.09685(6) 0.0191(5) Uani 1 1 d .
C60 C 0.2434(2) 0.57323(16) 0.08103(7) 0.0270(5) Uani 1 1 d .
H60A H 0.2089 0.5147 0.0843 0.032 Uiso 1 1 calc R
C61 C 0.3497(2) 0.58041(17) 0.06082(7) 0.0297(6) Uani 1 1 d .
H61A H 0.3863 0.5274 0.0507 0.036 Uiso 1 1 calc R
C62 C 0.4029(2) 0.66466(17) 0.05537(6) 0.0271(5) Uani 1 1 d .
H62A H 0.4764 0.6700 0.0419 0.033 Uiso 1 1 calc R
C63 C 0.3468(2) 0.74039(17) 0.06990(6) 0.0269(5) Uani 1 1 d .
H63A H 0.3813 0.7988 0.0661 0.032 Uiso 1 1 calc R
C64 C 0.2398(2) 0.73208(15) 0.09013(6) 0.0225(5) Uani 1 1 d .
H64A H 0.2030 0.7855 0.0997 0.027 Uiso 1 1 calc R
C65 C 0.02938(18) 0.72402(15) 0.14680(6) 0.0207(5) Uani 1 1 d .
C66 C -0.0090(2) 0.80392(16) 0.12763(7) 0.0258(5) Uani 1 1 d .
H66A H -0.0213 0.8027 0.1000 0.031 Uiso 1 1 calc R
C67 C -0.0300(2) 0.88475(17) 0.14711(8) 0.0329(6) Uani 1 1 d .
H67A H -0.0555 0.9371 0.1327 0.039 Uiso 1 1 calc R
C68 C -0.0142(2) 0.88970(18) 0.18705(8) 0.0376(6) Uani 1 1 d .
H68A H -0.0274 0.9451 0.2004 0.045 Uiso 1 1 calc R
C69 C 0.0211(2) 0.81246(18) 0.20719(7) 0.0343(6) Uani 1 1 d .
H69A H 0.0318 0.8145 0.2348 0.041 Uiso 1 1 calc R
C70 C 0.0414(2) 0.73140(17) 0.18752(7) 0.0266(5) Uani 1 1 d .
H70A H 0.0642 0.6790 0.2023 0.032 Uiso 1 1 calc R

loop_
_atom_site_aniso_label
_atom_site_aniso_U_11
_atom_site_aniso_U_22
_atom_site_aniso_U_33
_atom_site_aniso_U_23
_atom_site_aniso_U_13
_atom_site_aniso_U_12
Y1 0.01443(10) 0.01327(10) 0.01478(9) 0.00029(8) 0.00218(7) 0.00040(9)
O1 0.0219(8) 0.0216(8) 0.0224(8) 0.0064(6) 0.0023(6) -0.0013(7)
O2 0.0181(8) 0.0246(9) 0.0215(8) -0.0033(6) 0.0033(6) -0.0008(7)
C1 0.0211(11) 0.0216(12) 0.0161(10) -0.0039(9) -0.0022(8) -0.0012(9)
C2 0.0190(11) 0.0198(11) 0.0167(10) -0.0059(8) -0.0015(8) 0.0001(9)
C3 0.0230(11) 0.0166(12) 0.0213(11) -0.0040(9) -0.0027(9) -0.0029(9)
C4 0.0178(11) 0.0194(12) 0.0220(11) -0.0039(9) -0.0012(9) -0.0057(9)
C5 0.0155(11) 0.0220(12) 0.0205(11) -0.0063(9) -0.0021(8) -0.0002(9)
C6 0.0314(13) 0.0288(13) 0.0207(11) 0.0016(9) -0.0019(10) 0.0040(10)
C7 0.0264(13) 0.0267(13) 0.0226(11) -0.0063(10) 0.0041(9) 0.0032(10)
C8 0.0290(13) 0.0202(12) 0.0311(13) -0.0013(10) -0.0029(10) -0.0019(10)
C9 0.0258(12) 0.0254(13) 0.0318(12) -0.0042(10) 0.0040(10) -0.0090(11)
C10 0.0202(12) 0.0357(15) 0.0301(12) -0.0045(11) -0.0006(9) 0.0053(11)
C11 0.0165(11) 0.0171(11) 0.0256(11) -0.0009(9) -0.0064(9) -0.0006(9)
C12 0.0131(10) 0.0220(12) 0.0206(10) -0.0001(9) -0.0007(8) -0.0012(9)
C13 0.0155(11) 0.0157(11) 0.0221(11) 0.0011(9) -0.0024(8) 0.0013(9)
C14 0.0158(11) 0.0244(12) 0.0174(10) 0.0031(9) -0.0008(8) 0.0036(9)
C15 0.0184(11) 0.0247(12) 0.0180(10) -0.0047(9) -0.0043(8) 0.0054(10)
C16 0.0363(14) 0.0200(13) 0.0417(14) 0.0016(11) -0.0103(11) -0.0052(11)
C17 0.0197(11) 0.0371(14) 0.0268(12) 0.0024(11) 0.0028(9) -0.0012(11)
C18 0.0183(11) 0.0207(12) 0.0399(13) -0.0014(11) -0.0023(10) 0.0025(10)
C19 0.0241(13) 0.0411(16) 0.0258(12) 0.0133(11) 0.0011(10) 0.0025(11)
C20 0.0334(14) 0.0427(16) 0.0265(12) -0.0146(11) -0.0066(11) 0.0137(12)
C21 0.0185(11) 0.0224(12) 0.0185(10) 0.0066(9) -0.0027(8) -0.0032(9)
C22 0.0178(11) 0.0237(12) 0.0186(10) 0.0036(9) 0.0012(8) -0.0017(9)
C23 0.0292(13) 0.0275(14) 0.0273(12) 0.0080(10) 0.0070(10) 0.0001(11)
C24 0.0353(14) 0.0275(14) 0.0366(14) 0.0042(11) 0.0100(11) 0.0053(11)
C25 0.0265(13) 0.0387(15) 0.0243(12) 0.0007(10) 0.0070(10) -0.0024(11)
C26 0.0248(12) 0.0325(14) 0.0230(11) 0.0098(10) 0.0020(9) -0.0021(11)
C27 0.0209(12) 0.0247(13) 0.0249(11) 0.0067(9) 0.0004(9) 0.0003(10)
C28 0.0223(12) 0.0202(11) 0.0173(10) 0.0056(9) 0.0054(9) 0.0011(9)
C29 0.0204(12) 0.0252(13) 0.0258(12) 0.0039(10) 0.0034(9) -0.0032(10)
C30 0.0312(13) 0.0227(13) 0.0282(12) 0.0000(10) 0.0062(10) -0.0048(10)
C31 0.0315(13) 0.0209(13) 0.0275(12) 0.0033(10) 0.0089(10) 0.0040(11)
C32 0.0239(12) 0.0332(14) 0.0235(11) 0.0015(10) 0.0069(9) 0.0013(11)
C33 0.0238(12) 0.0225(12) 0.0212(11) 0.0033(9) 0.0036(9) -0.0045(9)
C34 0.0148(11) 0.0240(12) 0.0145(10) -0.0005(8) -0.0008(8) 0.0009(9)
C35 0.0183(11) 0.0215(12) 0.0168(10) -0.0040(8) 0.0053(8) -0.0015(9)
C36 0.0180(11) 0.0275(13) 0.0254(12) 0.0016(10) 0.0010(9) 0.0010(10)
C37 0.0302(13) 0.0297(14) 0.0259(12) 0.0082(10) 0.0026(10) 0.0003(11)
C38 0.0294(13) 0.0325(14) 0.0259(12) 0.0041(10) 0.0048(10) -0.0106(11)
C39 0.0166(11) 0.0360(14) 0.0248(12) 0.0011(10) 0.0009(9) -0.0037(10)
C40 0.0236(12) 0.0249(13) 0.0181(10) 0.0018(9) 0.0018(9) 0.0027(9)
C41 0.0185(11) 0.0220(12) 0.0184(10) 0.0002(9) -0.0005(8) 0.0018(9)
C42 0.0257(12) 0.0258(13) 0.0249(11) 0.0003(10) 0.0058(9) 0.0050(10)
C43 0.0387(15) 0.0317(15) 0.0283(13) -0.0040(10) 0.0034(11) 0.0122(12)
C44 0.0458(16) 0.0210(13) 0.0340(14) -0.0008(11) -0.0110(12) 0.0072(12)
C45 0.0313(13) 0.0233(13) 0.0339(13) 0.0070(10) -0.0054(10) -0.0026(11)
C46 0.0251(12) 0.0257(13) 0.0225(11) 0.0025(9) 0.0003(9) 0.0007(10)
B1 0.0155(12) 0.0199(13) 0.0205(12) -0.0003(10) 0.0023(9) -0.0010(10)
C47 0.0200(11) 0.0104(11) 0.0247(11) 0.0031(8) 0.0020(9) 0.0014(9)
C48 0.0224(12) 0.0182(12) 0.0262(11) -0.0015(9) 0.0050(9) -0.0003(9)
C49 0.0364(14) 0.0216(13) 0.0221(11) -0.0038(9) 0.0009(10) -0.0007(11)
C50 0.0248(12) 0.0181(12) 0.0328(13) 0.0007(10) -0.0067(10) -0.0020(10)
C51 0.0187(12) 0.0221(12) 0.0318(12) 0.0043(10) 0.0021(9) 0.0013(9)
C52 0.0222(12) 0.0190(12) 0.0209(11) 0.0011(9) 0.0026(9) 0.0025(9)
C53 0.0149(11) 0.0215(12) 0.0192(10) -0.0015(9) 0.0069(8) 0.0029(9)
C54 0.0228(12) 0.0216(12) 0.0257(11) -0.0014(9) 0.0026(9) -0.0026(10)
C55 0.0265(12) 0.0302(14) 0.0213(11) -0.0025(10) -0.0014(9) 0.0065(11)
C56 0.0293(13) 0.0237(13) 0.0237(11) 0.0063(9) 0.0099(10) 0.0078(10)
C57 0.0198(12) 0.0200(12) 0.0343(13) 0.0037(10) 0.0120(10) 0.0003(9)
C58 0.0152(11) 0.0215(12) 0.0257(11) -0.0002(9) 0.0041(9) 0.0016(9)
C59 0.0172(11) 0.0195(12) 0.0205(10) 0.0007(8) 0.0002(8) 0.0020(9)
C60 0.0258(13) 0.0197(12) 0.0365(13) 0.0059(10) 0.0122(10) 0.0023(10)
C61 0.0272(13) 0.0274(14) 0.0355(13) 0.0064(11) 0.0117(11) 0.0105(11)
C62 0.0166(11) 0.0411(15) 0.0240(11) 0.0101(11) 0.0057(9) -0.0001(11)
C63 0.0256(13) 0.0278(13) 0.0274(12) 0.0028(10) 0.0018(10) -0.0095(11)
C64 0.0230(12) 0.0208(12) 0.0237(11) -0.0019(9) 0.0012(9) 0.0003(10)
C65 0.0124(10) 0.0221(12) 0.0277(11) -0.0027(9) 0.0029(9) -0.0017(9)
C66 0.0200(12) 0.0229(12) 0.0343(13) -0.0006(10) 0.0002(10) 0.0008(10)
C67 0.0256(13) 0.0205(13) 0.0527(16) -0.0023(12) 0.0019(11) -0.0008(11)
C68 0.0275(14) 0.0286(15) 0.0570(18) -0.0198(13) 0.0061(12) 0.0006(11)
C69 0.0295(14) 0.0399(16) 0.0337(13) -0.0158(11) 0.0039(11) 0.0006(12)
C70 0.0234(12) 0.0287(13) 0.0279(12) -0.0025(10) 0.0042(10) 0.0016(10)

loop_
_atom_type_symbol
_atom_type_description
_atom_type_scat_dispersion_real
_atom_type_scat_dispersion_imag
_atom_type_scat_source
C C 0.0033 0.0016 'International Tables Vol C Tables 4.2.6.8 and 6.1.1.4'
H H 0.0000 0.0000 'International Tables Vol C Tables 4.2.6.8 and 6.1.1.4'
B B 0.0013 0.0007 'International Tables Vol C Tables 4.2.6.8 and 6.1.1.4'
O O 0.0106 0.0060 'International Tables Vol C Tables 4.2.6.8 and 6.1.1.4'
Y Y -2.7962 3.5667 'International Tables Vol C Tables 4.2.6.8 and 6.1.1.4'

loop_
_geom_angle_atom_site_label_1
_geom_angle_atom_site_label_2
_geom_angle_atom_site_label_3
_geom_angle
Cnt1 Y1 O1 103.5
Cnt1 Y1 O2 103.7
Cnt2 Y1 O1 104.0
Cnt2 Y1 O2 101.9
Cnt1 Y1 Cnt2 140.3
O2 Y1 O1 95.11(5)
O2 Y1 C14 86.33(6)
O1 Y1 C14 128.19(6)
O2 Y1 C5 80.17(6)
O1 Y1 C5 92.14(6)
C14 Y1 C5 138.56(7)
O2 Y1 C4 82.81(6)
O1 Y1 C4 123.05(6)
C14 Y1 C4 108.55(7)
C5 Y1 C4 31.19(6)
O2 Y1 C13 117.37(6)
O1 Y1 C13 121.24(6)
C14 Y1 C13 31.06(6)
C5 Y1 C13 138.04(7)
C4 Y1 C13 109.29(6)
O2 Y1 C3 112.34(6)
O1 Y1 C3 125.77(6)
C14 Y1 C3 100.45(7)
C5 Y1 C3 51.37(7)
C4 Y1 C3 30.94(6)
C13 Y1 C3 87.03(6)
O2 Y1 C2 130.65(6)
O1 Y1 C2 95.90(6)
C14 Y1 C2 121.67(7)
C5 Y1 C2 51.49(6)
C4 Y1 C2 51.40(7)
C13 Y1 C2 96.88(6)
C3 Y1 C2 31.11(6)
O2 Y1 C15 75.76(6)
O1 Y1 C15 99.25(6)
C14 Y1 C15 31.20(6)
C5 Y1 C15 154.13(7)
C4 Y1 C15 134.03(7)
C13 Y1 C15 51.32(6)
C3 Y1 C15 131.66(7)
C2 Y1 C15 148.08(6)
O2 Y1 C1 108.19(6)
O1 Y1 C1 76.55(6)
C14 Y1 C1 151.09(7)
C5 Y1 C1 31.15(6)
C4 Y1 C1 51.33(7)
C13 Y1 C1 127.58(7)
C3 Y1 C1 51.17(6)
C2 Y1 C1 30.93(6)
C15 Y1 C1 174.33(7)
O2 Y1 C12 126.64(6)
O1 Y1 C12 90.29(6)
C14 Y1 C12 51.19(6)
C5 Y1 C12 152.73(6)
C4 Y1 C12 135.34(7)
C13 Y1 C12 30.95(6)
C3 Y1 C12 106.60(7)
C2 Y1 C12 101.25(6)
C15 Y1 C12 51.03(6)
C1 Y1 C12 124.61(6)
O2 Y1 C11 99.50(6)
O1 Y1 C11 77.64(6)
C14 Y1 C11 51.29(7)
C5 Y1 C11 169.72(7)
C4 Y1 C11 159.09(7)
C13 Y1 C11 51.12(6)
C3 Y1 C11 136.37(7)
C2 Y1 C11 129.85(7)
C15 Y1 C11 30.92(6)
C1 Y1 C11 143.42(7)
C12 Y1 C11 30.72(6)
C21 O1 Y1 164.73(14)
C34 O2 Y1 172.42(13)
C2 C1 C5 108.09(19)
C2 C1 C6 127.3(2)
C5 C1 C6 124.2(2)
C2 C1 Y1 74.31(11)
C5 C1 Y1 73.59(11)
C6 C1 Y1 124.04(14)
C1 C2 C3 107.77(19)
C1 C2 C7 126.77(19)
C3 C2 C7 124.94(19)
C1 C2 Y1 74.75(11)
C3 C2 Y1 74.44(11)
C7 C2 Y1 123.16(14)
C4 C3 C2 108.24(19)
C4 C3 C8 124.2(2)
C2 C3 C8 125.8(2)
C4 C3 Y1 74.29(12)
C2 C3 Y1 74.44(12)
C8 C3 Y1 129.27(14)
C3 C4 C5 108.01(19)
C3 C4 C9 123.3(2)
C5 C4 C9 128.3(2)
C3 C4 Y1 74.78(12)
C5 C4 Y1 74.03(12)
C9 C4 Y1 122.40(14)
C4 C5 C1 107.88(19)
C4 C5 C10 127.0(2)
C1 C5 C10 124.8(2)
C4 C5 Y1 74.78(11)
C1 C5 Y1 75.26(11)
C10 C5 Y1 120.50(14)
C12 C11 C15 108.03(18)
C12 C11 C16 126.6(2)
C15 C11 C16 124.9(2)
C12 C11 Y1 74.63(11)
C15 C11 Y1 73.93(11)
C16 C11 Y1 123.06(14)
C11 C12 C13 108.13(18)
C11 C12 C17 127.2(2)
C13 C12 C17 123.2(2)
C11 C12 Y1 74.65(11)
C13 C12 Y1 73.62(11)
C17 C12 Y1 128.35(13)
C14 C13 C12 108.01(18)
C14 C13 C18 125.65(19)
C12 C13 C18 124.9(2)
C14 C13 Y1 73.98(11)
C12 C13 Y1 75.43(11)
C18 C13 Y1 127.25(14)
C13 C14 C15 108.06(19)
C13 C14 C19 125.0(2)
C15 C14 C19 126.6(2)
C13 C14 Y1 74.96(11)
C15 C14 Y1 75.19(11)
C19 C14 Y1 121.26(14)
C11 C15 C14 107.77(19)
C11 C15 C20 125.2(2)
C14 C15 C20 126.8(2)
C11 C15 Y1 75.15(11)
C14 C15 Y1 73.61(11)
C20 C15 Y1 121.68(14)
O1 C21 C22 120.6(2)
O1 C21 C28 118.41(19)
C22 C21 C28 120.96(18)
C23 C22 C27 118.6(2)
C23 C22 C21 119.3(2)
C27 C22 C21 122.0(2)
C24 C23 C22 120.9(2)
C23 C24 C25 120.0(2)
C26 C25 C24 119.7(2)
C27 C26 C25 120.8(2)
C26 C27 C22 120.0(2)
C33 C28 C29 119.6(2)
C33 C28 C21 119.4(2)
C29 C28 C21 120.96(19)
C30 C29 C28 119.7(2)
C31 C30 C29 119.9(2)
C30 C31 C32 120.3(2)
C33 C32 C31 120.2(2)
C32 C33 C28 120.1(2)
O2 C34 C41 120.63(19)
O2 C34 C35 118.93(19)
C41 C34 C35 120.42(18)
C36 C35 C40 119.5(2)
C36 C35 C34 120.32(18)
C40 C35 C34 120.08(19)
C37 C36 C35 120.3(2)
C36 C37 C38 119.7(2)
C39 C38 C37 120.4(2)
C38 C39 C40 120.3(2)
C39 C40 C35 119.6(2)
C46 C41 C42 119.2(2)
C46 C41 C34 120.2(2)
C42 C41 C34 120.5(2)
C43 C42 C41 120.1(2)
C42 C43 C44 120.4(2)
C43 C44 C45 120.2(2)
C46 C45 C44 120.1(2)
C45 C46 C41 120.1(2)
C47 B1 C65 109.19(17)
C47 B1 C53 107.53(17)
C65 B1 C53 110.63(17)
C47 B1 C59 111.50(17)
C65 B1 C59 110.34(17)
C53 B1 C59 107.61(17)
C48 C47 C52 114.81(19)
C48 C47 B1 125.18(19)
C52 C47 B1 119.67(18)
C49 C48 C47 122.7(2)
C50 C49 C48 120.4(2)
C49 C50 C51 118.9(2)
C52 C51 C50 119.7(2)
C51 C52 C47 123.4(2)
C58 C53 C54 114.98(19)
C58 C53 B1 124.25(18)
C54 C53 B1 120.76(19)
C55 C54 C53 122.5(2)
C56 C55 C54 120.5(2)
C57 C56 C55 118.8(2)
C56 C57 C58 120.1(2)
C57 C58 C53 123.0(2)
C64 C59 C60 114.9(2)
C64 C59 B1 125.63(19)
C60 C59 B1 119.50(19)
C61 C60 C59 123.1(2)
C62 C61 C60 120.2(2)
C63 C62 C61 118.6(2)
C62 C63 C64 120.5(2)
C63 C64 C59 122.7(2)
C70 C65 C66 114.5(2)
C70 C65 B1 125.5(2)
C66 C65 B1 119.96(19)
C67 C66 C65 123.0(2)
C68 C67 C66 120.6(2)
C67 C68 C69 118.4(2)
C68 C69 C70 120.8(2)
C69 C70 C65 122.6(2)

loop_
_geom_bond_atom_site_label_1
_geom_bond_atom_site_label_2
_geom_bond_distance
Y1 Cnt1 2.358
Y1 Cnt2 2.366
Y1 O2 2.2607(14)
Y1 O1 2.2681(14)
Y1 C14 2.6348(19)
Y1 C5 2.637(2)
Y1 C4 2.646(2)
Y1 C13 2.647(2)
Y1 C3 2.653(2)
Y1 C2 2.653(2)
Y1 C15 2.655(2)
Y1 C1 2.6582(19)
Y1 C12 2.671(2)
Y1 C11 2.671(2)
O1 C21 1.253(2)
O2 C34 1.250(2)
C1 C2 1.416(3)
C1 C5 1.422(3)
C1 C6 1.501(3)
C2 C3 1.423(3)
C2 C7 1.503(3)
C3 C4 1.413(3)
C3 C8 1.504(3)
C4 C5 1.420(3)
C4 C9 1.504(3)
C5 C10 1.507(3)
C11 C12 1.415(3)
C11 C15 1.420(3)
C11 C16 1.507(3)
C12 C13 1.419(3)
C12 C17 1.511(3)
C13 C14 1.414(3)
C13 C18 1.495(3)
C14 C15 1.423(3)
C14 C19 1.506(3)
C15 C20 1.498(3)
C21 C22 1.472(3)
C21 C28 1.481(3)
C22 C23 1.395(3)
C22 C27 1.403(3)
C23 C24 1.377(3)
C24 C25 1.390(3)
C25 C26 1.380(3)
C26 C27 1.379(3)
C28 C33 1.395(3)
C28 C29 1.398(3)
C29 C30 1.386(3)
C30 C31 1.384(3)
C31 C32 1.385(3)
C32 C33 1.373(3)
C34 C41 1.465(3)
C34 C35 1.483(3)
C35 C36 1.392(3)
C35 C40 1.399(3)
C36 C37 1.383(3)
C37 C38 1.383(3)
C38 C39 1.380(3)
C39 C40 1.381(3)
C41 C46 1.396(3)
C41 C42 1.398(3)
C42 C43 1.378(3)
C43 C44 1.378(4)
C44 C45 1.385(3)
C45 C46 1.382(3)
B1 C47 1.646(3)
B1 C65 1.646(3)
B1 C53 1.650(3)
B1 C59 1.651(3)
C47 C48 1.400(3)
C47 C52 1.404(3)
C48 C49 1.391(3)
C49 C50 1.382(3)
C50 C51 1.388(3)
C51 C52 1.387(3)
C53 C58 1.397(3)
C53 C54 1.405(3)
C54 C55 1.387(3)
C55 C56 1.380(3)
C56 C57 1.379(3)
C57 C58 1.391(3)
C59 C64 1.397(3)
C59 C60 1.402(3)
C60 C61 1.387(3)
C61 C62 1.386(3)
C62 C63 1.377(3)
C63 C64 1.395(3)
C65 C70 1.401(3)
C65 C66 1.403(3)
C66 C67 1.389(3)
C67 C68 1.375(4)
C68 C69 1.377(4)
C69 C70 1.393(3)
